data_2200446
loop_
_publ_author_name
'J. M. S. Skakle'
'M. R. St J. Foreman'
'M. J. Plater'

_publ_section_title
;<i>catena</i>-Poly[[[(1,10-phenanthroline)manganese(II)]-\m-(1-hydroxybenzene-3,5-dicarboxylato)]
 hydrate]
;
_journal_issue 8
_journal_name_full 'Acta Crystallographica Section E'
_journal_page_first m373
_journal_page_last m375
_journal_paper_doi 10.1107/S1600536801011758
_journal_volume 57
_journal_year 2001
_chemical_formula_moiety 'C20 H12 Mn N2 O5, H2 O'
_chemical_formula_sum 'C20 H14 Mn N2 O6'
_chemical_formula_weight 433.27
_chemical_name_systematic
;Catena-(\m^2^-(1-Hydroxybenzene-3,5-dicarboxylato-O,O',O'',O''')(1,10-phenanthr
oline)manganese(II)
 hydrate)
;
_space_group_IT_number 13
_symmetry_cell_setting monoclinic
_symmetry_space_group_name_Hall '-P 2yac'
_symmetry_space_group_name_H-M 'P 1 2/n 1'
_audit_creation_method SHELXL-97
_cell_angle_alpha 90.00
_cell_angle_beta 100.860(2)
_cell_angle_gamma 90.00
_cell_formula_units_Z 4
_cell_length_a 8.6089(5)
_cell_length_b 12.2249(7)
_cell_length_c 17.3057(11)
_cell_measurement_reflns_used 3745
_cell_measurement_temperature 298(2)
_cell_measurement_theta_max 29.19
_cell_measurement_theta_min 2.44
_cell_volume 1788.68(19)
_computing_cell_refinement 'SAINT (Bruker, 1999)'
_computing_data_collection 'SMART (Bruker, 1999)'
_computing_data_reduction SAINT
_computing_molecular_graphics
;
ORTEX in OSCAIL (McArdle, 1994),
ATOMS (Dowty, 1999) and
ORTEP-3 for Windows (Farrugia, 1997)
;
_computing_structure_refinement 'SHELXL97 (Sheldrick, 1997)'
_computing_structure_solution 'SHELXS86 (Sheldrick, 1990)'
_diffrn_ambient_temperature 298(2)
_diffrn_measured_fraction_theta_full .951
_diffrn_measured_fraction_theta_max .951
_diffrn_measurement_device_type 'Bruker SMART CCD area-detector'
_diffrn_measurement_method \f-\w
_diffrn_radiation_monochromator graphite
_diffrn_radiation_source 'fine-focus sealed tube'
_diffrn_radiation_type MoK\a
_diffrn_radiation_wavelength .71073
_diffrn_reflns_av_R_equivalents .059
_diffrn_reflns_av_sigmaI/netI .0851
_diffrn_reflns_limit_h_max 12
_diffrn_reflns_limit_h_min -12
_diffrn_reflns_limit_k_max 17
_diffrn_reflns_limit_k_min -16
_diffrn_reflns_limit_l_max 14
_diffrn_reflns_limit_l_min -24
_diffrn_reflns_number 15609
_diffrn_reflns_theta_full 30.02
_diffrn_reflns_theta_max 30.02
_diffrn_reflns_theta_min 2.05
_diffrn_standards_decay_% 0
_diffrn_standards_number 0
_exptl_absorpt_coefficient_mu .781
_exptl_absorpt_correction_T_max .928
_exptl_absorpt_correction_T_min .798
_exptl_absorpt_correction_type multi-scan
_exptl_absorpt_process_details '(SADABS; Bruker, 1999)'
_exptl_crystal_colour yellow
_exptl_crystal_density_diffrn 1.609
_exptl_crystal_density_method 'not measured'
_exptl_crystal_description block
_exptl_crystal_F_000 884
_exptl_crystal_size_max .30
_exptl_crystal_size_mid .10
_exptl_crystal_size_min .10
_refine_diff_density_max .33
_refine_diff_density_min -.43
_refine_ls_extinction_method none
_refine_ls_goodness_of_fit_ref .85
_refine_ls_hydrogen_treatment mixed
_refine_ls_matrix_type full
_refine_ls_number_parameters 274
_refine_ls_number_reflns 5186
_refine_ls_number_restraints 0
_refine_ls_restrained_S_all .85
_refine_ls_R_factor_all .090
_refine_ls_R_factor_gt .040
_refine_ls_shift/su_max .001
_refine_ls_shift/su_mean <0.001
_refine_ls_structure_factor_coef Fsqd
_refine_ls_weighting_details 'w = 1/[\s^2^(Fo^2^)+(0.0291P)^2^] where P = (Fo^2^+2Fc^2^)/3'
_refine_ls_weighting_scheme calc
_refine_ls_wR_factor_ref .079
_reflns_number_gt 2944
_reflns_number_total 5186
_reflns_threshold_expression I>2\s(I)
_cod_data_source_file ci6041.cif
_cod_data_source_block I
_cod_original_cell_volume 1788.68(18)
_cod_original_sg_symbol_H-M 'P 2/n'
_cod_database_code 2200446
_cod_database_fobs_code 2200446

loop_
_symmetry_equiv_pos_as_xyz
'x, y, z'
'-x+1/2, y, -z+1/2'
'-x, -y, -z'
'x-1/2, -y, z-1/2'

loop_
_atom_site_label
_atom_site_fract_x
_atom_site_fract_y
_atom_site_fract_z
_atom_site_U_iso_or_equiv
_atom_site_adp_type
_atom_site_calc_flag
_atom_site_refinement_flags
_atom_site_occupancy
_atom_site_disorder_assembly
_atom_site_disorder_group
_atom_site_type_symbol
Mn -.05181(4) .29828(2) .834278(19) .02495(9) Uani d . 1 . . Mn
N1 -.0089(2) .15142(13) .76292(10) .0286(4) Uani d . 1 . . N
C1 .0556(3) .15319(19) .69917(14) .0409(6) Uani d . 1 . . C
H1 .0774 .2205 .6785 .049 Uiso calc R 1 . . H
C2 .0920(3) .0580(2) .66198(16) .0549(8) Uani d . 1 . . C
H2 .1374 .0622 .6174 .066 Uiso calc R 1 . . H
C3 .0608(3) -.0414(2) .69138(16) .0527(7) Uani d . 1 . . C
H3 .0846 -.1052 .6668 .063 Uiso calc R 1 . . H
C4 -.0074(3) -.04704(18) .75869(15) .0389(6) Uani d . 1 . . C
C5 -.0391(2) .05284(16) .79275(13) .0275(5) Uani d . 1 . . C
C6 -.1064(2) .05264(16) .86280(13) .0275(5) Uani d . 1 . . C
C7 -.1417(3) -.04739(18) .89636(15) .0368(6) Uani d . 1 . . C
C8 -.2048(3) -.0412(2) .96504(16) .0514(7) Uani d . 1 . . C
H8 -.2292 -.1050 .9895 .062 Uiso calc R 1 . . H
C9 -.2307(3) .0582(2) .99622(16) .0526(7) Uani d . 1 . . C
H9 -.2736 .0627 1.0416 .063 Uiso calc R 1 . . H
C10 -.1921(3) .15286(19) .95922(14) .0402(6) Uani d . 1 . . C
H10 -.2100 .2203 .9809 .048 Uiso calc R 1 . . H
N2 -.1313(2) .15085(14) .89481(10) .0296(4) Uani d . 1 . . N
C11 -.0449(3) -.14692(18) .79488(17) .0486(7) Uani d . 1 . . C
H11 -.0244 -.2133 .7725 .058 Uiso calc R 1 . . H
C12 -.1081(3) -.14759(19) .85967(17) .0482(7) Uani d . 1 . . C
H12 -.1308 -.2140 .8813 .058 Uiso calc R 1 . . H
O1 .05605(18) .39574(12) .93858(9) .0423(4) Uani d . 1 . . O
O2 .20632(18) .26756(13) .90374(9) .0429(4) Uani d . 1 . . O
C13 .1855(3) .34409(17) .94849(13) .0288(5) Uani d . 1 . . C
C14 .3144(2) .37423(16) 1.01624(12) .0264(5) Uani d . 1 . . C
C15 .4530(2) .31323(16) 1.03078(13) .0304(5) Uani d . 1 . . C
H15 .4659 .2551 .9979 .036 Uiso calc R 1 . . H
C16 .5724(2) .33829(16) 1.09399(13) .0291(5) Uani d . 1 . . C
O3 .7052(2) .27397(13) 1.10686(11) .0420(4) Uani d . 1 . . O
H3O .783(3) .314(2) 1.1164(16) .059(9) Uiso d . 1 . . H
C17 .5532(2) .42466(16) 1.14291(13) .0316(5) Uani d . 1 . . C
H17 .6329 .4415 1.1854 .038 Uiso calc R 1 . . H
C18 .4149(2) .48653(16) 1.12879(12) .0268(5) Uani d . 1 . . C
C19 .2965(2) .46190(16) 1.06460(12) .0262(5) Uani d . 1 . . C
H19 .2052 .5043 1.0541 .031 Uiso calc R 1 . . H
C20 .3924(3) .57772(16) 1.18346(13) .0284(5) Uani d . 1 . . C
O4 .48673(18) .58274(11) 1.24954(9) .0376(4) Uani d . 1 . . O
O5 .28260(17) .64449(11) 1.16270(9) .0363(4) Uani d . 1 . . O
O6 .0413(2) .59854(16) .85348(19) .0574(6) Uani d . 1 . . O
H6WA .043(4) .575(3) .896(2) .098(16) Uiso d . 1 . . H
H6WB .027(4) .550(3) .814(2) .101(14) Uiso d . 1 . . H

loop_
_atom_site_aniso_label
_atom_site_aniso_U_11
_atom_site_aniso_U_22
_atom_site_aniso_U_33
_atom_site_aniso_U_12
_atom_site_aniso_U_13
_atom_site_aniso_U_23
Mn .03209(18) .01810(14) .02339(16) .00149(15) .00195(12) .00036(15)
N1 .0357(11) .0257(9) .0243(10) .0026(8) .0056(8) -.0006(8)
C1 .0563(16) .0375(13) .0318(13) .0040(12) .0157(12) .0007(11)
C2 .078(2) .0527(16) .0393(16) .0140(15) .0255(15) -.0069(14)
C3 .0697(19) .0405(14) .0478(17) .0145(14) .0110(15) -.0178(13)
C4 .0439(15) .0284(12) .0407(15) .0077(11) -.0011(12) -.0076(11)
C5 .0285(12) .0218(10) .0301(12) .0033(9) .0003(10) -.0018(10)
C6 .0279(12) .0227(10) .0302(12) .0021(9) .0012(10) .0033(10)
C7 .0360(13) .0276(11) .0447(15) -.0017(10) .0019(11) .0097(11)
C8 .0597(18) .0405(14) .0565(18) -.0059(13) .0171(15) .0201(14)
C9 .0635(19) .0536(17) .0477(17) .0008(14) .0284(15) .0147(15)
C10 .0527(16) .0354(13) .0367(14) .0046(11) .0190(12) .0029(12)
N2 .0334(10) .0254(9) .0314(11) .0047(8) .0093(9) .0038(8)
C11 .0616(18) .0207(12) .0589(18) .0059(11) -.0003(15) -.0092(13)
C12 .0573(17) .0218(12) .0627(19) -.0028(12) .0045(15) .0072(13)
O1 .0368(10) .0410(9) .0423(10) .0100(8) -.0097(8) -.0108(8)
O2 .0417(10) .0482(10) .0362(9) .0032(8) .0009(8) -.0190(8)
C13 .0351(13) .0268(11) .0238(12) -.0024(10) .0034(10) -.0002(10)
C14 .0292(11) .0252(10) .0247(11) .0008(9) .0046(9) -.0013(9)
C15 .0347(12) .0268(11) .0304(12) .0022(10) .0080(10) -.0079(10)
C16 .0255(11) .0265(10) .0342(13) .0047(9) .0029(10) -.0040(10)
O3 .0288(9) .0347(10) .0594(12) .0085(8) .0006(8) -.0142(8)
C17 .0305(12) .0301(11) .0306(13) .0030(9) -.0036(10) -.0066(10)
C18 .0304(12) .0228(10) .0266(12) .0009(9) .0037(10) -.0049(9)
C19 .0265(11) .0247(10) .0259(11) .0027(9) .0012(9) -.0012(9)
C20 .0297(12) .0232(10) .0317(13) -.0006(9) .0038(10) -.0052(9)
O4 .0436(10) .0325(8) .0314(9) .0097(7) -.0067(8) -.0096(7)
O5 .0373(9) .0288(8) .0408(10) .0129(7) .0026(8) -.0046(7)
O6 .0578(13) .0325(10) .0788(18) -.0061(9) .0046(13) .0045(12)

loop_
_atom_type_symbol
_atom_type_description
_atom_type_scat_dispersion_real
_atom_type_scat_dispersion_imag
_atom_type_scat_source
C C .0033 .0016 'International Tables Vol C Tables 4.2.6.8 and 6.1.1.4'
H H .0000 .0000 'International Tables Vol C Tables 4.2.6.8 and 6.1.1.4'
Mn Mn .3368 .7283 'International Tables Vol C Tables 4.2.6.8 and 6.1.1.4'
N N .0061 .0033 'International Tables Vol C Tables 4.2.6.8 and 6.1.1.4'
O O .0106 .0060 'International Tables Vol C Tables 4.2.6.8 and 6.1.1.4'

loop_
_geom_angle_atom_site_label_1
_geom_angle_atom_site_label_2
_geom_angle_atom_site_label_3
_geom_angle_site_symmetry_1
_geom_angle_site_symmetry_3
_geom_angle
O5 Mn O4 3_567 4_565 93.43(6)
O5 Mn O1 3_567 . 93.06(6)
O4 Mn O1 4_565 . 95.61(6)
O5 Mn N1 3_567 . 121.98(6)
O4 Mn N1 4_565 . 95.96(6)
O1 Mn N1 . . 142.17(6)
O5 Mn N2 3_567 . 83.36(6)
O4 Mn N2 4_565 . 164.49(6)
O1 Mn N2 . . 99.71(6)
N1 Mn N2 . . 73.29(6)
O5 Mn O2 3_567 . 147.38(6)
O4 Mn O2 4_565 . 101.88(6)
O1 Mn O2 . . 57.19(5)
N1 Mn O2 . . 85.18(6)
N2 Mn O2 . . 88.57(6)
C1 N1 C5 . . 118.16(19)
C1 N1 Mn . . 125.59(15)
C5 N1 Mn . . 115.96(14)
N1 C1 C2 . . 122.4(2)
N1 C1 H1 . . 118.8
C2 C1 H1 . . 118.8
C3 C2 C1 . . 119.6(2)
C3 C2 H2 . . 120.2
C1 C2 H2 . . 120.2
C2 C3 C4 . . 119.8(2)
C2 C3 H3 . . 120.1
C4 C3 H3 . . 120.1
C3 C4 C5 . . 116.8(2)
C3 C4 C11 . . 124.6(2)
C5 C4 C11 . . 118.6(2)
N1 C5 C4 . . 123.1(2)
N1 C5 C6 . . 117.32(18)
C4 C5 C6 . . 119.5(2)
N2 C6 C7 . . 122.4(2)
N2 C6 C5 . . 117.54(18)
C7 C6 C5 . . 120.0(2)
C8 C7 C6 . . 116.8(2)
C8 C7 C12 . . 124.4(2)
C6 C7 C12 . . 118.8(2)
C9 C8 C7 . . 120.1(2)
C9 C8 H8 . . 119.9
C7 C8 H8 . . 119.9
C8 C9 C10 . . 119.2(2)
C8 C9 H9 . . 120.4
C10 C9 H9 . . 120.4
N2 C10 C9 . . 122.7(2)
N2 C10 H10 . . 118.6
C9 C10 H10 . . 118.6
C10 N2 C6 . . 118.72(19)
C10 N2 Mn . . 125.57(15)
C6 N2 Mn . . 115.64(13)
C12 C11 C4 . . 122.1(2)
C12 C11 H11 . . 118.9
C4 C11 H11 . . 118.9
C11 C12 C7 . . 121.0(2)
C11 C12 H12 . . 119.5
C7 C12 H12 . . 119.5
O2 C13 O1 . . 121.1(2)
O2 C13 C14 . . 119.82(19)
O1 C13 C14 . . 119.11(19)
C19 C14 C15 . . 119.67(19)
C19 C14 C13 . . 120.77(18)
C15 C14 C13 . . 119.55(18)
C16 C15 C14 . . 120.53(19)
C16 C15 H15 . . 119.7
C14 C15 H15 . . 119.7
O3 C16 C17 . . 122.08(19)
O3 C16 C15 . . 118.23(18)
C17 C16 C15 . . 119.68(19)
C16 O3 H3O . . 108.0(18)
C16 C17 C18 . . 120.29(19)
C16 C17 H17 . . 119.9
C18 C17 H17 . . 119.9
C19 C18 C17 . . 119.74(19)
C19 C18 C20 . . 120.16(18)
C17 C18 C20 . . 120.09(19)
C14 C19 C18 . . 120.06(19)
C14 C19 H19 . . 120.0
C18 C19 H19 . . 120.0
O5 C20 O4 . . 123.15(19)
O5 C20 C18 . . 119.05(19)
O4 C20 C18 . . 117.81(18)
C20 O4 Mn . 4_666 119.62(13)
C20 O5 Mn . 3_567 150.68(15)
H6WA O6 H6WB . . 117(3)

loop_
_geom_bond_atom_site_label_1
_geom_bond_atom_site_label_2
_geom_bond_site_symmetry_2
_geom_bond_distance
_geom_bond_publ_flag
Mn O5 3_567 2.1163(14) ?
Mn O4 4_565 2.1354(15) ?
Mn O1 . 2.2156(15) ?
Mn N1 . 2.2486(17) ?
Mn N2 . 2.2546(17) ?
Mn O2 . 2.3490(16) ?
N1 C1 . 1.326(3) ?
N1 C5 . 1.355(3) ?
C1 C2 . 1.394(3) ?
C1 H1 . .9300 ?
C2 C3 . 1.363(4) ?
C2 H2 . .9300 ?
C3 C4 . 1.401(3) ?
C3 H3 . .9300 ?
C4 C5 . 1.405(3) ?
C4 C11 . 1.436(3) ?
C5 C6 . 1.439(3) ?
C6 N2 . 1.356(3) ?
C6 C7 . 1.411(3) ?
C7 C8 . 1.399(3) ?
C7 C12 . 1.434(3) ?
C8 C9 . 1.365(3) ?
C8 H8 . .9300 ?
C9 C10 . 1.392(3) ?
C9 H9 . .9300 ?
C10 N2 . 1.318(3) ?
C10 H10 . .9300 ?
C11 C12 . 1.336(4) ?
C11 H11 . .9300 ?
C12 H12 . .9300 ?
O1 C13 . 1.264(2) ?
O2 C13 . 1.249(2) ?
C13 C14 . 1.500(3) ?
C14 C19 . 1.386(3) ?
C14 C15 . 1.390(3) ?
C15 C16 . 1.387(3) ?
C15 H15 . .9300 ?
C16 O3 . 1.371(2) ?
C16 C17 . 1.383(3) ?
O3 H3O . .82(3) ?
C17 C18 . 1.392(3) ?
C17 H17 . .9300 ?
C18 C19 . 1.392(3) ?
C18 C20 . 1.498(3) ?
C19 H19 . .9300 ?
C20 O5 . 1.249(2) ?
C20 O4 . 1.273(2) ?
O4 Mn 4_666 2.1354(15) ?
O5 Mn 3_567 2.1163(14) ?
O6 H6WA . .79(4) ?
O6 H6WB . .90(3) ?

loop_
_geom_hbond_atom_site_label_D
_geom_hbond_atom_site_label_H
_geom_hbond_atom_site_label_A
_geom_hbond_site_symmetry_A
_geom_hbond_distance_DH
_geom_hbond_distance_HA
_geom_hbond_distance_DA
_geom_hbond_angle_DHA
O3 H3O O6 3_667 .82(3) 1.85(3) 2.664(3) 175(3)
O6 H6WA O1 . .79(4) 2.31(3) 2.874(3) 130(3)
O6 H6WB O4 4_565 .90(3) 1.96(4) 2.837(3) 164(3)
